data_7061292
loop_
_publ_author_name
'Zheng, Han-Wen'
'Yang, Dong-Dong'
'Liang, Qiong-Fang'
'Zheng, Xiang-Jun'

_publ_section_title
;
 Acetonitrile-induced structure fine-tuning of a trinuclear zinc complex
 showing multistimuli responsive luminescence
;
_journal_issue 10
_journal_name_full 'New Journal of Chemistry'
_journal_page_first 4800
_journal_page_last 4805
_journal_paper_doi 10.1039/D2NJ00200K
_journal_volume 46
_journal_year 2022
_chemical_formula_moiety '2(C48 H38 N4 O10 S2 Zn3), 3(C2 H3 N)'
_chemical_formula_sum 'C102 H85 N11 O20 S4 Zn6'
_chemical_formula_weight 2305.26
_space_group_crystal_system monoclinic
_space_group_IT_number 15
_space_group_name_Hall '-C 2yc'
_space_group_name_H-M_alt 'C 1 2/c 1'
_atom_sites_solution_hydrogens mixed
_audit_creation_date 2022-01-31
_audit_creation_method
;
Olex2 1.2
(compiled 2018.05.29 svn.r3508 for OlexSys, GUI svn.r5506)
;
_audit_update_record
;
2022-02-02 deposited with the CCDC.	2022-02-04 downloaded from the CCDC.
;
_cell_angle_alpha 90
_cell_angle_beta 121.6950(10)
_cell_angle_gamma 90
_cell_formula_units_Z 4
_cell_length_a 41.3959(5)
_cell_length_b 10.39620(10)
_cell_length_c 26.5419(3)
_cell_measurement_reflns_used 18251
_cell_measurement_temperature 100.00(10)
_cell_measurement_theta_max 75.8710
_cell_measurement_theta_min 3.8860
_cell_volume 9719.0(2)
_computing_cell_refinement 'CrysAlisPro 1.171.40.84a (Rigaku OD, 2020)'
_computing_data_collection 'CrysAlisPro 1.171.40.84a (Rigaku OD, 2020)'
_computing_data_reduction 'CrysAlisPro 1.171.40.84a (Rigaku OD, 2020)'
_computing_molecular_graphics 'Olex2 (Dolomanov et al., 2009)'
_computing_publication_material 'Olex2 (Dolomanov et al., 2009)'
_computing_structure_refinement 'ShelXL (Sheldrick, 2015)'
_computing_structure_solution 'olex2.solve (Bourhis et al., 2015)'
_diffrn_ambient_temperature 100(2)
_diffrn_detector_area_resol_mean 10.0000
_diffrn_detector_type HyPix
_diffrn_measured_fraction_theta_full 0.995
_diffrn_measured_fraction_theta_max 0.947
_diffrn_measurement_details
;
List of Runs (angles in degrees, time in seconds):

  # Type    Start    End  Width  t~exp~   \w     \q     \k     \f   Frames
#--------------------------------------------------------------------------
  1  \w    -14.00  48.00   0.50    1.02    --   46.95 -68.00  36.00  124
  2  \w     40.00  85.00   0.50    4.10    --  104.75 -68.00  36.00   90
  3  \w     48.00  73.00   0.50    4.10    --  104.75 -61.00  60.00   50
  4  \w     35.00  61.00   0.50    4.10    --  104.75 -61.00  90.00   52
  5  \w    116.00 169.00   0.50    4.10    --  104.75  45.00 120.00  106
  6  \w    118.00 178.00   0.50    4.10    --  104.75 125.00   0.00  120
  7  \w     97.00 147.00   0.50    4.10    --  104.75  45.00  90.00  100
  8  \w     86.00 175.00   0.50    4.10    --  104.75  68.00 169.00  178
  9  \w     88.00 114.00   0.50    4.10    --  104.75 125.00   0.00   52
 10  \w     52.00 119.00   0.50    1.02    --   46.95  68.00 169.00  134
 11  \w    -66.00  26.00   0.50    1.02    --  -46.95  68.00 169.00  184
 12  \w    -69.00 -40.00   0.50    4.10    -- -102.00  61.00  30.00   58
 13  \w    -56.00 -29.00   0.50    4.10    -- -102.00  61.00   0.00   54
 14  \w    -68.00 -37.00   0.50    4.10    -- -102.00  61.00 -60.00   62
 15  \w    -69.00 -44.00   0.50    4.10    -- -102.00  61.00-120.00   50
 16  \w   -109.00 -83.00   0.50    1.02    --  -46.95 -68.00  36.00   52
 17  \w    -80.00 -37.00   0.50    4.10    -- -102.00  68.00 169.00   86
 18  \w   -120.00 -39.00   0.50    1.02    --  -46.95 -19.00  60.00  162
 19  \w   -172.00-146.00   0.50    4.10    -- -102.00 -68.00  36.00   52
 20  \w   -165.00 -97.00   0.50    4.10    -- -102.00 -30.00 -90.00  136
;
_diffrn_measurement_device 'four-circle diffractometer'
_diffrn_measurement_device_type 'XtaLAB Synergy R, DW system, HyPix'
_diffrn_measurement_method '\w scans'
_diffrn_radiation_type CuK\a
_diffrn_radiation_wavelength 1.54184
_diffrn_reflns_av_R_equivalents 0.0263
_diffrn_reflns_av_unetI/netI 0.0257
_diffrn_reflns_Laue_measured_fraction_full 0.995
_diffrn_reflns_Laue_measured_fraction_max 0.947
_diffrn_reflns_limit_h_max 52
_diffrn_reflns_limit_h_min -50
_diffrn_reflns_limit_k_max 12
_diffrn_reflns_limit_k_min -12
_diffrn_reflns_limit_l_max 32
_diffrn_reflns_limit_l_min -33
_diffrn_reflns_number 30569
_diffrn_reflns_point_group_measured_fraction_full 0.995
_diffrn_reflns_point_group_measured_fraction_max 0.947
_diffrn_reflns_theta_full 67.684
_diffrn_reflns_theta_max 76.435
_diffrn_reflns_theta_min 3.915
_exptl_absorpt_coefficient_mu 3.080
_exptl_absorpt_correction_T_max 1.00000
_exptl_absorpt_correction_T_min 0.89421
_exptl_absorpt_correction_type multi-scan
_exptl_absorpt_process_details
;
CrysAlisPro 1.171.40.84a (Rigaku Oxford Diffraction, 2020)
Empirical absorption correction using spherical harmonics,
implemented in SCALE3 ABSPACK scaling algorithm.
;
_exptl_crystal_colour 'clear light yellow'
_exptl_crystal_density_diffrn 1.575
_exptl_crystal_description block
_exptl_crystal_F_000 4712
_exptl_crystal_size_max 0.12
_exptl_crystal_size_mid 0.1
_exptl_crystal_size_min 0.05
_refine_diff_density_max 0.661
_refine_diff_density_min -0.508
_refine_diff_density_rms 0.064
_refine_ls_extinction_method none
_refine_ls_goodness_of_fit_ref 1.072
_refine_ls_hydrogen_treatment constr
_refine_ls_matrix_type full
_refine_ls_number_parameters 651
_refine_ls_number_reflns 9657
_refine_ls_number_restraints 0
_refine_ls_restrained_S_all 1.072
_refine_ls_R_factor_all 0.0360
_refine_ls_R_factor_gt 0.0324
_refine_ls_shift/su_max 0.003
_refine_ls_shift/su_mean 0.000
_refine_ls_structure_factor_coef Fsqd
_refine_ls_weighting_details 'w=1/[\s^2^(Fo^2^)+(0.0456P)^2^+15.6082P] where P=(Fo^2^+2Fc^2^)/3'
_refine_ls_weighting_scheme calc
_refine_ls_wR_factor_gt 0.0870
_refine_ls_wR_factor_ref 0.0890
_reflns_Friedel_coverage 0.000
_reflns_number_gt 8783
_reflns_number_total 9657
_reflns_threshold_expression 'I > 2\s(I)'
_cod_data_source_file d2nj00200k2.cif
_cod_data_source_block complex1
_cod_depositor_comments 'Adding full bibliography for 7061292--7061293.cif.'
_cod_database_code 7061292
_shelx_shelxl_version_number 2014/7
_shelx_space_group_comment
;
The symmetry employed for this shelxl refinement is uniquely defined
by the following loop, which should always be used as a source of
symmetry information in preference to the above space-group names.
They are only intended as comments.
;
_olex2_refinement_description
;
1. Fixed Uiso
 At 1.2 times of:
  All C(H) groups, {H51A,H51B,H51C} of C51
 At 1.5 times of:
  {H49A,H49B,H49C} of C49, {H47A,H47B,H47C} of C47, {H45A,H45B,H45C} of C45,
  {H43A,H43B,H43C} of C43, {H41A,H41B,H41C} of C41
2. Others
 Fixed Sof: H51A(0.5) H51B(0.5) H51C(0.5)
3.a Riding coordinates:
 C51(H51A,H51B,H51C)
3.b Aromatic/amide H refined with riding coordinates:
 C3(H3), C4(H4), C5(H5), C10(H10), C11(H11), C12(H12), C13(H13), C14(H14),
 C16(H16), C17(H17), C18(H18), C19(H19), C20(H20), C23(H23), C24(H24), C25(H25),
  C30(H30), C31(H31), C32(H32), C33(H33), C34(H34), C36(H36), C37(H37),
 C38(H38), C39(H39), C40(H40)
3.c Idealised Me refined as rotating group:
 C41(H41A,H41B,H41C), C43(H43A,H43B,H43C), C45(H45A,H45B,H45C), C47(H47A,H47B,
 H47C), C49(H49A,H49B,H49C)
;
_olex2_submission_special_instructions 'No special instructions were received'
_oxdiff_exptl_absorpt_empirical_details
;
Empirical correction (ABSPACK) includes:
- Absorption correction using spherical harmonics
- Frame scaling
;

loop_
_space_group_symop_operation_xyz
'x, y, z'
'-x, y, -z+1/2'
'x+1/2, y+1/2, z'
'-x+1/2, y+1/2, -z+1/2'
'-x, -y, -z'
'x, -y, z-1/2'
'-x+1/2, -y+1/2, -z'
'x+1/2, -y+1/2, z-1/2'

loop_
_atom_site_label
_atom_site_type_symbol
_atom_site_fract_x
_atom_site_fract_y
_atom_site_fract_z
_atom_site_U_iso_or_equiv
_atom_site_adp_type
_atom_site_occupancy
_atom_site_site_symmetry_order
_atom_site_calc_flag
_atom_site_refinement_flags_posn
_atom_site_refinement_flags_adp
_atom_site_refinement_flags_occupancy
_atom_site_disorder_assembly
_atom_site_disorder_group
Zn1 Zn -0.65976(2) 0.85809(3) -0.35110(2) 0.02335(8) Uani 1 1 d . . . . .
Zn2 Zn -0.62295(2) 0.60155(3) -0.26992(2) 0.02075(7) Uani 1 1 d . . . . .
Zn3 Zn -0.54906(2) 0.68871(3) -0.13779(2) 0.02204(8) Uani 1 1 d . . . . .
S1 S -0.70461(2) 0.75922(5) -0.54414(2) 0.03005(12) Uani 1 1 d . . . . .
S2 S -0.54912(2) 0.43364(5) 0.00078(2) 0.02648(11) Uani 1 1 d . . . . .
O1 O -0.66576(4) 0.66888(14) -0.35067(6) 0.0232(3) Uani 1 1 d . . . . .
O2 O -0.58034(4) 0.54002(13) -0.18821(6) 0.0225(3) Uani 1 1 d . . . . .
O3 O -0.70454(4) 0.92228(16) -0.35447(7) 0.0317(3) Uani 1 1 d . . . . .
O4 O -0.68389(6) 1.12319(19) -0.34420(10) 0.0510(5) Uani 1 1 d . . . . .
O5 O -0.60843(4) 0.92247(14) -0.30218(7) 0.0267(3) Uani 1 1 d . . . . .
O6 O -0.58281(4) 0.72595(14) -0.27284(7) 0.0254(3) Uani 1 1 d . . . . .
O7 O -0.63751(4) 0.75954(14) -0.23709(6) 0.0255(3) Uani 1 1 d . . . . .
O8 O -0.58295(4) 0.83745(14) -0.16147(6) 0.0262(3) Uani 1 1 d . . . . .
O9 O -0.49795(5) 0.83897(16) -0.08232(8) 0.0356(4) Uani 1 1 d . . . . .
O10 O -0.50109(4) 0.67851(15) -0.13828(7) 0.0288(3) Uani 1 1 d . . . . .
N1 N -0.66979(5) 0.83505(17) -0.43564(8) 0.0241(4) Uani 1 1 d . . . . .
N2 N -0.66916(5) 0.49356(17) -0.27374(7) 0.0222(3) Uani 1 1 d . . . . .
N3 N -0.55051(5) 0.60747(17) -0.06906(7) 0.0221(3) Uani 1 1 d . . . . .
N4 N -0.60802(5) 0.44043(17) -0.30310(8) 0.0231(3) Uani 1 1 d . . . . .
C1 C -0.69401(6) 0.60507(19) -0.39422(9) 0.0216(4) Uani 1 1 d . . . . .
C2 C -0.71052(6) 0.4989(2) -0.38204(9) 0.0241(4) Uani 1 1 d . . . . .
C3 C -0.74040(6) 0.4302(2) -0.42881(9) 0.0261(4) Uani 1 1 d . . . . .
H3 H -0.7514 0.3622 -0.4204 0.031 Uiso 1 1 calc R . . . .
C4 C -0.75379(6) 0.4615(2) -0.48714(9) 0.0275(4) Uani 1 1 d . . . . .
H4 H -0.7731 0.4133 -0.5177 0.033 Uiso 1 1 calc R . . . .
C5 C -0.73816(6) 0.5654(2) -0.49952(9) 0.0256(4) Uani 1 1 d . . . . .
H5 H -0.7474 0.5870 -0.5388 0.031 Uiso 1 1 calc R . . . .
C6 C -0.70882(6) 0.6388(2) -0.45445(9) 0.0232(4) Uani 1 1 d . . . . .
C7 C -0.69307(6) 0.7450(2) -0.47090(9) 0.0241(4) Uani 1 1 d . . . . .
C8 C -0.65885(6) 0.9190(2) -0.46471(10) 0.0270(4) Uani 1 1 d . . . . .
C9 C -0.67574(7) 0.8934(2) -0.52518(11) 0.0305(5) Uani 1 1 d . . . . .
C10 C -0.66869(8) 0.9716(2) -0.56125(12) 0.0391(6) Uani 1 1 d . . . . .
H10 H -0.6807 0.9568 -0.6018 0.047 Uiso 1 1 calc R . . . .
C11 C -0.64326(8) 1.0716(3) -0.53477(13) 0.0419(6) Uani 1 1 d . . . . .
H11 H -0.6377 1.1237 -0.5577 0.050 Uiso 1 1 calc R . . . .
C12 C -0.62578(7) 1.0958(2) -0.47409(13) 0.0378(6) Uani 1 1 d . . . . .
H12 H -0.6085 1.1632 -0.4572 0.045 Uiso 1 1 calc R . . . .
C13 C -0.63371(7) 1.0214(2) -0.43883(11) 0.0322(5) Uani 1 1 d . . . . .
H13 H -0.6225 1.0393 -0.3987 0.039 Uiso 1 1 calc R . . . .
C14 C -0.69889(6) 0.4575(2) -0.32247(9) 0.0240(4) Uani 1 1 d . . . . .
H14 H -0.7146 0.3986 -0.3193 0.029 Uiso 1 1 calc R . . . .
C15 C -0.66385(6) 0.4408(2) -0.22019(9) 0.0239(4) Uani 1 1 d . . . . .
C16 C -0.65380(6) 0.5238(2) -0.17305(10) 0.0285(4) Uani 1 1 d . . . . .
H16 H -0.6514 0.6114 -0.1773 0.034 Uiso 1 1 calc R . . . .
C17 C -0.64732(7) 0.4761(2) -0.11989(10) 0.0328(5) Uani 1 1 d . . . . .
H17 H -0.6408 0.5318 -0.0885 0.039 Uiso 1 1 calc R . . . .
C18 C -0.65060(7) 0.3453(3) -0.11328(10) 0.0334(5) Uani 1 1 d . . . . .
H18 H -0.6463 0.3132 -0.0776 0.040 Uiso 1 1 calc R . . . .
C19 C -0.66028(7) 0.2625(2) -0.16006(11) 0.0329(5) Uani 1 1 d . . . . .
H19 H -0.6625 0.1748 -0.1556 0.040 Uiso 1 1 calc R . . . .
C20 C -0.66676(6) 0.3096(2) -0.21367(10) 0.0274(4) Uani 1 1 d . . . . .
H20 H -0.6730 0.2537 -0.2449 0.033 Uiso 1 1 calc R . . . .
C21 C -0.57376(6) 0.41955(19) -0.16994(9) 0.0217(4) Uani 1 1 d . . . . .
C22 C -0.58077(6) 0.3178(2) -0.21038(9) 0.0251(4) Uani 1 1 d . . . . .
C23 C -0.57355(6) 0.1903(2) -0.19068(10) 0.0274(4) Uani 1 1 d . . . . .
H23 H -0.5780 0.1251 -0.2176 0.033 Uiso 1 1 calc R . . . .
C24 C -0.55998(7) 0.1586(2) -0.13242(10) 0.0290(5) Uani 1 1 d . . . . .
H24 H -0.5553 0.0733 -0.1200 0.035 Uiso 1 1 calc R . . . .
C25 C -0.55351(6) 0.2565(2) -0.09289(10) 0.0259(4) Uani 1 1 d . . . . .
H25 H -0.5447 0.2355 -0.0537 0.031 Uiso 1 1 calc R . . . .
C26 C -0.55983(6) 0.3861(2) -0.10987(9) 0.0228(4) Uani 1 1 d . . . . .
C27 C -0.55348(5) 0.4825(2) -0.06547(9) 0.0223(4) Uani 1 1 d . . . . .
C28 C -0.54502(6) 0.6726(2) -0.01916(9) 0.0240(4) Uani 1 1 d . . . . .
C29 C -0.54301(6) 0.5920(2) 0.02446(10) 0.0263(4) Uani 1 1 d . . . . .
C30 C -0.53641(7) 0.6404(2) 0.07817(10) 0.0315(5) Uani 1 1 d . . . . .
H30 H -0.5349 0.5862 0.1072 0.038 Uiso 1 1 calc R . . . .
C31 C -0.53219(7) 0.7715(2) 0.08642(10) 0.0329(5) Uani 1 1 d . . . . .
H31 H -0.5275 0.8064 0.1220 0.040 Uiso 1 1 calc R . . . .
C32 C -0.53489(7) 0.8535(2) 0.04252(11) 0.0323(5) Uani 1 1 d . . . . .
H32 H -0.5324 0.9418 0.0491 0.039 Uiso 1 1 calc R . . . .
C33 C -0.54120(6) 0.8056(2) -0.01036(10) 0.0280(4) Uani 1 1 d . . . . .
H33 H -0.5429 0.8603 -0.0394 0.034 Uiso 1 1 calc R . . . .
C34 C -0.59513(6) 0.3362(2) -0.27326(10) 0.0257(4) Uani 1 1 d . . . . .
H34 H -0.5949 0.2643 -0.2939 0.031 Uiso 1 1 calc R . . . .
C35 C -0.62251(6) 0.4339(2) -0.36535(9) 0.0249(4) Uani 1 1 d . . . . .
C36 C -0.61099(6) 0.5269(2) -0.39025(10) 0.0291(5) Uani 1 1 d . . . . .
H36 H -0.5932 0.5887 -0.3664 0.035 Uiso 1 1 calc R . . . .
C37 C -0.62612(7) 0.5271(2) -0.45072(10) 0.0327(5) Uani 1 1 d . . . . .
H37 H -0.6179 0.5875 -0.4674 0.039 Uiso 1 1 calc R . . . .
C38 C -0.65363(7) 0.4369(2) -0.48673(10) 0.0325(5) Uani 1 1 d . . . . .
H38 H -0.6641 0.4382 -0.5275 0.039 Uiso 1 1 calc R . . . .
C39 C -0.66529(7) 0.3459(2) -0.46183(10) 0.0311(5) Uani 1 1 d . . . . .
H39 H -0.6837 0.2862 -0.4860 0.037 Uiso 1 1 calc R . . . .
C40 C -0.64969(6) 0.3426(2) -0.40094(10) 0.0279(4) Uani 1 1 d . . . . .
H40 H -0.6573 0.2802 -0.3842 0.033 Uiso 1 1 calc R . . . .
C41 C -0.74294(8) 1.0853(3) -0.35171(13) 0.0423(6) Uani 1 1 d . . . . .
H41A H -0.7437 1.1775 -0.3503 0.063 Uiso 1 1 calc GR . . . .
H41B H -0.7428 1.0497 -0.3183 0.063 Uiso 1 1 calc GR . . . .
H41C H -0.7648 1.0549 -0.3876 0.063 Uiso 1 1 calc GR . . . .
C42 C -0.70712(7) 1.0438(2) -0.35005(9) 0.0299(5) Uani 1 1 d . . . . .
C43 C -0.54162(6) 0.9066(2) -0.24518(11) 0.0306(5) Uani 1 1 d . . . . .
H43A H -0.5357 0.9406 -0.2077 0.046 Uiso 1 1 calc GR . . . .
H43B H -0.5414 0.9749 -0.2693 0.046 Uiso 1 1 calc GR . . . .
H43C H -0.5230 0.8432 -0.2391 0.046 Uiso 1 1 calc GR . . . .
C44 C -0.58037(6) 0.8454(2) -0.27575(9) 0.0245(4) Uani 1 1 d . . . . .
C45 C -0.63907(7) 0.9571(2) -0.19451(11) 0.0354(5) Uani 1 1 d . . . . .
H45A H -0.6250 0.9924 -0.1553 0.053 Uiso 1 1 calc GR . . . .
H45B H -0.6638 0.9315 -0.2034 0.053 Uiso 1 1 calc GR . . . .
H45C H -0.6416 1.0208 -0.2225 0.053 Uiso 1 1 calc GR . . . .
C46 C -0.61848(6) 0.8423(2) -0.19815(9) 0.0240(4) Uani 1 1 d . . . . .
C47 C -0.44664(7) 0.8145(2) -0.09820(12) 0.0359(5) Uani 1 1 d . . . . .
H47A H -0.4390 0.7511 -0.1162 0.054 Uiso 1 1 calc GR . . . .
H47B H -0.4278 0.8203 -0.0567 0.054 Uiso 1 1 calc GR . . . .
H47C H -0.4492 0.8965 -0.1166 0.054 Uiso 1 1 calc GR . . . .
C48 C -0.48416(6) 0.7761(2) -0.10620(10) 0.0282(5) Uani 1 1 d . . . . .
N5 N -0.73037(10) 0.8984(4) -0.20634(17) 0.0797(10) Uani 1 1 d . . . . .
C49 C -0.73511(9) 0.7340(3) -0.28410(14) 0.0517(7) Uani 1 1 d . . . . .
H49A H -0.7124 0.7396 -0.2855 0.078 Uiso 1 1 calc GR . . . .
H49B H -0.7567 0.7545 -0.3223 0.078 Uiso 1 1 calc GR . . . .
H49C H -0.7377 0.6482 -0.2733 0.078 Uiso 1 1 calc GR . . . .
C50 C -0.73278(9) 0.8237(3) -0.24071(15) 0.0522(7) Uani 1 1 d . . . . .
N6 N -0.5000 0.2716(5) -0.2500 0.0863(16) Uani 1 2 d S T P . .
C51 C -0.5000 0.5195(4) -0.2500 0.0510(10) Uani 1 2 d S T P . .
H51A H -0.4753 0.5503 -0.2391 0.061 Uiso 0.5 1 d R . . . .
H51B H -0.5062 0.5503 -0.2220 0.061 Uiso 0.5 1 d R . . . .
H51C H -0.5185 0.5503 -0.2889 0.061 Uiso 0.5 1 d R . . . .
C52 C -0.5000 0.3803(5) -0.2500 0.0516(10) Uani 1 2 d S T P . .

loop_
_atom_site_aniso_label
_atom_site_aniso_U_11
_atom_site_aniso_U_22
_atom_site_aniso_U_33
_atom_site_aniso_U_23
_atom_site_aniso_U_13
_atom_site_aniso_U_12
Zn1 0.02373(14) 0.02030(14) 0.02273(14) -0.00094(10) 0.00994(11) -0.00021(10)
Zn2 0.02265(14) 0.01911(14) 0.01868(13) -0.00081(10) 0.00961(11) -0.00055(10)
Zn3 0.02374(14) 0.01928(14) 0.02133(14) -0.00043(10) 0.01061(11) -0.00182(10)
S1 0.0394(3) 0.0304(3) 0.0236(2) 0.0003(2) 0.0187(2) 0.0019(2)
S2 0.0298(3) 0.0262(3) 0.0211(2) 0.00233(19) 0.0117(2) -0.0016(2)
O1 0.0240(7) 0.0211(7) 0.0191(7) -0.0011(5) 0.0075(6) -0.0016(6)
O2 0.0251(7) 0.0183(7) 0.0203(7) 0.0002(5) 0.0093(6) -0.0010(5)
O3 0.0282(8) 0.0302(8) 0.0320(8) -0.0049(7) 0.0125(7) 0.0014(6)
O4 0.0483(11) 0.0384(11) 0.0727(14) 0.0092(10) 0.0362(11) -0.0026(9)
O5 0.0239(7) 0.0230(7) 0.0272(7) 0.0010(6) 0.0093(6) -0.0005(6)
O6 0.0255(7) 0.0213(7) 0.0306(8) 0.0006(6) 0.0156(6) -0.0003(6)
O7 0.0259(7) 0.0226(7) 0.0258(7) -0.0053(6) 0.0121(6) -0.0023(6)
O8 0.0256(7) 0.0214(7) 0.0245(7) -0.0025(6) 0.0081(6) -0.0006(6)
O9 0.0354(9) 0.0288(8) 0.0492(10) -0.0045(7) 0.0267(8) -0.0024(7)
O10 0.0271(8) 0.0309(8) 0.0264(7) 0.0000(6) 0.0127(6) -0.0020(6)
N1 0.0252(9) 0.0220(9) 0.0264(9) 0.0014(7) 0.0144(7) 0.0025(7)
N2 0.0235(8) 0.0220(8) 0.0221(8) -0.0008(7) 0.0127(7) -0.0014(7)
N3 0.0212(8) 0.0218(8) 0.0218(8) -0.0016(7) 0.0103(7) -0.0010(7)
N4 0.0264(9) 0.0219(8) 0.0237(8) -0.0024(7) 0.0150(7) -0.0003(7)
C1 0.0215(9) 0.0211(9) 0.0203(9) -0.0025(7) 0.0097(8) 0.0015(8)
C2 0.0253(10) 0.0237(10) 0.0231(10) -0.0011(8) 0.0126(8) 0.0012(8)
C3 0.0244(10) 0.0254(10) 0.0266(10) -0.0021(8) 0.0121(9) -0.0022(8)
C4 0.0234(10) 0.0299(11) 0.0235(10) -0.0053(8) 0.0084(8) -0.0026(8)
C5 0.0264(10) 0.0284(11) 0.0198(9) -0.0010(8) 0.0106(8) 0.0036(8)
C6 0.0222(9) 0.0240(10) 0.0225(10) -0.0005(8) 0.0111(8) 0.0022(8)
C7 0.0245(10) 0.0270(11) 0.0207(9) 0.0005(8) 0.0118(8) 0.0046(8)
C8 0.0281(11) 0.0252(11) 0.0321(11) 0.0051(9) 0.0189(9) 0.0068(8)
C9 0.0359(12) 0.0283(11) 0.0356(12) 0.0023(9) 0.0244(10) 0.0055(9)
C10 0.0582(16) 0.0348(13) 0.0396(13) 0.0052(10) 0.0362(13) 0.0071(11)
C11 0.0588(16) 0.0319(13) 0.0580(17) 0.0091(12) 0.0465(15) 0.0049(12)
C12 0.0397(13) 0.0265(12) 0.0570(16) 0.0054(11) 0.0322(13) 0.0039(10)
C13 0.0297(11) 0.0273(11) 0.0412(13) 0.0033(10) 0.0197(10) 0.0030(9)
C14 0.0257(10) 0.0218(10) 0.0255(10) -0.0017(8) 0.0141(9) -0.0029(8)
C15 0.0224(9) 0.0287(11) 0.0224(10) 0.0001(8) 0.0132(8) -0.0015(8)
C16 0.0295(11) 0.0295(11) 0.0282(11) -0.0036(9) 0.0163(9) -0.0040(9)
C17 0.0341(12) 0.0427(14) 0.0262(11) -0.0049(10) 0.0190(10) -0.0050(10)
C18 0.0330(12) 0.0452(14) 0.0258(11) 0.0053(10) 0.0181(10) 0.0005(10)
C19 0.0368(12) 0.0311(12) 0.0359(12) 0.0075(10) 0.0225(10) 0.0023(10)
C20 0.0289(11) 0.0271(11) 0.0273(11) -0.0006(8) 0.0155(9) 0.0003(9)
C21 0.0192(9) 0.0196(10) 0.0249(10) 0.0010(8) 0.0105(8) -0.0006(7)
C22 0.0266(10) 0.0245(10) 0.0246(10) -0.0010(8) 0.0136(9) -0.0001(8)
C23 0.0311(11) 0.0197(10) 0.0303(11) -0.0024(8) 0.0152(9) 0.0004(8)
C24 0.0316(11) 0.0189(10) 0.0340(12) 0.0034(9) 0.0155(10) 0.0019(8)
C25 0.0253(10) 0.0259(11) 0.0247(10) 0.0045(8) 0.0120(8) 0.0007(8)
C26 0.0209(9) 0.0228(10) 0.0230(10) 0.0002(8) 0.0104(8) -0.0011(8)
C27 0.0176(9) 0.0250(10) 0.0209(9) 0.0013(8) 0.0077(8) 0.0000(8)
C28 0.0209(9) 0.0276(11) 0.0214(10) -0.0024(8) 0.0097(8) 0.0007(8)
C29 0.0233(10) 0.0286(11) 0.0256(10) -0.0002(8) 0.0120(9) -0.0009(8)
C30 0.0303(11) 0.0402(13) 0.0242(11) -0.0003(9) 0.0143(9) -0.0019(10)
C31 0.0331(12) 0.0411(13) 0.0264(11) -0.0088(10) 0.0168(10) -0.0033(10)
C32 0.0329(12) 0.0297(12) 0.0348(12) -0.0077(9) 0.0181(10) -0.0015(9)
C33 0.0272(11) 0.0278(11) 0.0277(11) -0.0017(9) 0.0135(9) -0.0012(9)
C34 0.0287(11) 0.0221(10) 0.0287(11) -0.0050(8) 0.0167(9) -0.0015(8)
C35 0.0299(11) 0.0247(10) 0.0243(10) -0.0006(8) 0.0171(9) 0.0038(8)
C36 0.0283(11) 0.0305(11) 0.0305(11) 0.0005(9) 0.0169(9) -0.0001(9)
C37 0.0358(12) 0.0379(13) 0.0308(11) 0.0057(10) 0.0219(10) 0.0036(10)
C38 0.0369(12) 0.0398(13) 0.0237(10) -0.0006(9) 0.0179(10) 0.0066(10)
C39 0.0328(12) 0.0321(12) 0.0279(11) -0.0050(9) 0.0157(10) 0.0028(9)
C40 0.0335(11) 0.0242(11) 0.0288(11) -0.0024(8) 0.0183(9) 0.0010(9)
C41 0.0401(14) 0.0338(14) 0.0540(16) -0.0039(12) 0.0255(13) 0.0038(11)
C42 0.0356(12) 0.0267(11) 0.0206(10) 0.0025(8) 0.0100(9) -0.0014(9)
C43 0.0263(11) 0.0275(11) 0.0372(12) 0.0045(9) 0.0161(10) -0.0015(9)
C44 0.0271(10) 0.0247(10) 0.0236(10) -0.0002(8) 0.0146(9) -0.0014(8)
C45 0.0316(12) 0.0295(12) 0.0392(13) -0.0099(10) 0.0145(10) -0.0004(9)
C46 0.0294(11) 0.0208(10) 0.0247(10) -0.0012(8) 0.0163(9) -0.0013(8)
C47 0.0292(12) 0.0357(13) 0.0433(14) -0.0022(10) 0.0193(11) -0.0038(10)
C48 0.0296(11) 0.0258(11) 0.0274(11) 0.0063(9) 0.0137(9) 0.0021(9)
N5 0.071(2) 0.099(3) 0.091(2) -0.039(2) 0.0575(19) -0.0240(18)
C49 0.0515(17) 0.0510(17) 0.0530(17) -0.0019(14) 0.0278(14) 0.0006(14)
C50 0.0451(16) 0.0598(19) 0.0562(18) -0.0067(15) 0.0296(14) -0.0067(14)
N6 0.138(5) 0.055(3) 0.106(4) 0.000 0.092(4) 0.000
C51 0.062(3) 0.049(2) 0.038(2) 0.000 0.0238(19) 0.000
C52 0.066(3) 0.056(3) 0.045(2) 0.000 0.038(2) 0.000

loop_
_atom_type_symbol
_atom_type_description
_atom_type_scat_dispersion_real
_atom_type_scat_dispersion_imag
_atom_type_scat_source
C C 0.0181 0.0091 'International Tables Vol C Tables 4.2.6.8 and 6.1.1.4'
H H 0.0000 0.0000 'International Tables Vol C Tables 4.2.6.8 and 6.1.1.4'
N N 0.0311 0.0180 'International Tables Vol C Tables 4.2.6.8 and 6.1.1.4'
O O 0.0492 0.0322 'International Tables Vol C Tables 4.2.6.8 and 6.1.1.4'
S S 0.3331 0.5567 'International Tables Vol C Tables 4.2.6.8 and 6.1.1.4'
Zn Zn -1.5491 0.6778 'International Tables Vol C Tables 4.2.6.8 and 6.1.1.4'

loop_
_geom_angle_atom_site_label_1
_geom_angle_atom_site_label_2
_geom_angle_atom_site_label_3
_geom_angle
_geom_angle_site_symmetry_1
_geom_angle_site_symmetry_3
_geom_angle_publ_flag
O1 Zn1 N1 86.40(6) . . ?
O3 Zn1 O1 102.90(7) . . ?
O3 Zn1 O5 126.95(7) . . ?
O3 Zn1 N1 110.45(7) . . ?
O5 Zn1 O1 115.82(6) . . ?
O5 Zn1 N1 106.95(7) . . ?
O1 Zn2 O6 90.97(6) . . ?
O1 Zn2 O7 83.55(6) . . ?
O1 Zn2 N2 82.63(6) . . ?
O1 Zn2 N4 96.61(6) . . ?
O2 Zn2 O1 178.12(6) . . ?
O2 Zn2 O6 88.52(6) . . ?
O2 Zn2 O7 94.61(6) . . ?
O2 Zn2 N2 97.76(6) . . ?
O2 Zn2 N4 85.23(6) . . ?
O6 Zn2 N2 172.67(6) . . ?
O7 Zn2 O6 86.55(6) . . ?
O7 Zn2 N2 89.18(6) . . ?
O7 Zn2 N4 179.83(9) . . ?
N4 Zn2 O6 93.49(6) . . ?
N4 Zn2 N2 90.80(7) . . ?
O2 Zn3 O9 163.17(6) . . ?
O2 Zn3 N3 88.02(6) . . ?
O8 Zn3 O2 106.95(6) . . ?
O8 Zn3 O9 86.28(6) . . ?
O8 Zn3 O10 126.03(7) . . ?
O8 Zn3 N3 105.15(7) . . ?
O10 Zn3 O2 104.49(6) . . ?
O10 Zn3 O9 58.76(6) . . ?
O10 Zn3 N3 118.75(7) . . ?
N3 Zn3 O9 98.68(6) . . ?
C9 S1 C7 90.08(11) . . ?
C29 S2 C27 90.40(10) . . ?
Zn1 O1 Zn2 107.55(6) . . ?
C1 O1 Zn1 123.53(13) . . ?
C1 O1 Zn2 128.80(13) . . ?
Zn3 O2 Zn2 111.08(6) . . ?
C21 O2 Zn2 125.59(12) . . ?
C21 O2 Zn3 123.33(12) . . ?
C42 O3 Zn1 117.54(16) . . ?
C44 O5 Zn1 120.87(14) . . ?
C44 O6 Zn2 133.75(14) . . ?
C46 O7 Zn2 133.51(14) . . ?
C46 O8 Zn3 128.67(14) . . ?
C48 O9 Zn3 80.69(13) . . ?
C48 O10 Zn3 98.83(14) . . ?
C7 N1 Zn1 120.52(14) . . ?
C7 N1 C8 112.50(18) . . ?
C8 N1 Zn1 126.22(15) . . ?
C14 N2 Zn2 123.44(14) . . ?
C14 N2 C15 117.00(18) . . ?
C15 N2 Zn2 118.69(13) . . ?
C27 N3 Zn3 121.50(14) . . ?
C27 N3 C28 112.69(18) . . ?
C28 N3 Zn3 125.54(14) . . ?
C34 N4 Zn2 121.78(14) . . ?
C34 N4 C35 117.30(18) . . ?
C35 N4 Zn2 118.53(13) . . ?
O1 C1 C2 120.27(18) . . ?
O1 C1 C6 121.58(19) . . ?
C2 C1 C6 118.14(18) . . ?
C1 C2 C14 123.57(19) . . ?
C3 C2 C1 120.00(19) . . ?
C3 C2 C14 116.41(19) . . ?
C2 C3 H3 119.3 . . ?
C4 C3 C2 121.3(2) . . ?
C4 C3 H3 119.3 . . ?
C3 C4 H4 120.4 . . ?
C3 C4 C5 119.2(2) . . ?
C5 C4 H4 120.4 . . ?
C4 C5 H5 119.1 . . ?
C4 C5 C6 121.73(19) . . ?
C6 C5 H5 119.1 . . ?
C1 C6 C7 121.69(19) . . ?
C5 C6 C1 119.6(2) . . ?
C5 C6 C7 118.64(19) . . ?
N1 C7 S1 113.62(16) . . ?
N1 C7 C6 126.87(19) . . ?
C6 C7 S1 119.51(16) . . ?
N1 C8 C9 113.9(2) . . ?
N1 C8 C13 125.7(2) . . ?
C13 C8 C9 120.4(2) . . ?
C8 C9 S1 109.86(17) . . ?
C8 C9 C10 121.1(2) . . ?
C10 C9 S1 129.1(2) . . ?
C9 C10 H10 121.1 . . ?
C11 C10 C9 117.8(2) . . ?
C11 C10 H10 121.1 . . ?
C10 C11 H11 119.4 . . ?
C10 C11 C12 121.1(2) . . ?
C12 C11 H11 119.4 . . ?
C11 C12 H12 119.5 . . ?
C13 C12 C11 121.1(2) . . ?
C13 C12 H12 119.5 . . ?
C8 C13 H13 120.8 . . ?
C12 C13 C8 118.5(2) . . ?
C12 C13 H13 120.8 . . ?
N2 C14 C2 126.96(19) . . ?
N2 C14 H14 116.5 . . ?
C2 C14 H14 116.5 . . ?
C16 C15 N2 118.27(19) . . ?
C20 C15 N2 121.55(19) . . ?
C20 C15 C16 120.1(2) . . ?
C15 C16 H16 119.9 . . ?
C17 C16 C15 120.1(2) . . ?
C17 C16 H16 119.9 . . ?
C16 C17 H17 120.0 . . ?
C16 C17 C18 120.1(2) . . ?
C18 C17 H17 120.0 . . ?
C17 C18 H18 120.1 . . ?
C19 C18 C17 119.8(2) . . ?
C19 C18 H18 120.1 . . ?
C18 C19 H19 119.8 . . ?
C18 C19 C20 120.5(2) . . ?
C20 C19 H19 119.8 . . ?
C15 C20 C19 119.4(2) . . ?
C15 C20 H20 120.3 . . ?
C19 C20 H20 120.3 . . ?
O2 C21 C22 120.47(18) . . ?
O2 C21 C26 121.81(18) . . ?
C22 C21 C26 117.71(19) . . ?
C21 C22 C34 124.34(19) . . ?
C23 C22 C21 120.22(19) . . ?
C23 C22 C34 115.43(19) . . ?
C22 C23 H23 119.1 . . ?
C24 C23 C22 121.8(2) . . ?
C24 C23 H23 119.1 . . ?
C23 C24 H24 120.8 . . ?
C23 C24 C25 118.5(2) . . ?
C25 C24 H24 120.8 . . ?
C24 C25 H25 118.8 . . ?
C24 C25 C26 122.3(2) . . ?
C26 C25 H25 118.8 . . ?
C21 C26 C27 122.07(19) . . ?
C25 C26 C21 119.46(19) . . ?
C25 C26 C27 118.41(19) . . ?
N3 C27 S2 113.37(16) . . ?
N3 C27 C26 127.13(19) . . ?
C26 C27 S2 119.50(15) . . ?
N3 C28 C33 125.9(2) . . ?
C29 C28 N3 113.91(19) . . ?
C29 C28 C33 120.2(2) . . ?
C28 C29 S2 109.61(16) . . ?
C28 C29 C30 121.7(2) . . ?
C30 C29 S2 128.71(18) . . ?
C29 C30 H30 121.3 . . ?
C31 C30 C29 117.3(2) . . ?
C31 C30 H30 121.3 . . ?
C30 C31 H31 119.3 . . ?
C30 C31 C32 121.5(2) . . ?
C32 C31 H31 119.3 . . ?
C31 C32 H32 119.4 . . ?
C33 C32 C31 121.1(2) . . ?
C33 C32 H32 119.4 . . ?
C28 C33 H33 120.9 . . ?
C32 C33 C28 118.2(2) . . ?
C32 C33 H33 120.9 . . ?
N4 C34 C22 127.1(2) . . ?
N4 C34 H34 116.4 . . ?
C22 C34 H34 116.4 . . ?
C36 C35 N4 118.37(19) . . ?
C36 C35 C40 120.5(2) . . ?
C40 C35 N4 120.91(19) . . ?
C35 C36 H36 120.2 . . ?
C37 C36 C35 119.6(2) . . ?
C37 C36 H36 120.2 . . ?
C36 C37 H37 119.9 . . ?
C36 C37 C38 120.2(2) . . ?
C38 C37 H37 119.9 . . ?
C37 C38 H38 120.1 . . ?
C39 C38 C37 119.9(2) . . ?
C39 C38 H38 120.1 . . ?
C38 C39 H39 119.7 . . ?
C38 C39 C40 120.6(2) . . ?
C40 C39 H39 119.7 . . ?
C35 C40 H40 120.4 . . ?
C39 C40 C35 119.2(2) . . ?
C39 C40 H40 120.4 . . ?
H41A C41 H41B 109.5 . . ?
H41A C41 H41C 109.5 . . ?
H41B C41 H41C 109.5 . . ?
C42 C41 H41A 109.5 . . ?
C42 C41 H41B 109.5 . . ?
C42 C41 H41C 109.5 . . ?
O3 C42 C41 113.9(2) . . ?
O4 C42 O3 125.8(2) . . ?
O4 C42 C41 120.3(2) . . ?
H43A C43 H43B 109.5 . . ?
H43A C43 H43C 109.5 . . ?
H43B C43 H43C 109.5 . . ?
C44 C43 H43A 109.5 . . ?
C44 C43 H43B 109.5 . . ?
C44 C43 H43C 109.5 . . ?
O5 C44 C43 115.82(19) . . ?
O6 C44 O5 125.3(2) . . ?
O6 C44 C43 118.90(19) . . ?
H45A C45 H45B 109.5 . . ?
H45A C45 H45C 109.5 . . ?
H45B C45 H45C 109.5 . . ?
C46 C45 H45A 109.5 . . ?
C46 C45 H45B 109.5 . . ?
C46 C45 H45C 109.5 . . ?
O7 C46 O8 125.30(19) . . ?
O7 C46 C45 117.84(19) . . ?
O8 C46 C45 116.85(19) . . ?
H47A C47 H47B 109.5 . . ?
H47A C47 H47C 109.5 . . ?
H47B C47 H47C 109.5 . . ?
C48 C47 H47A 109.5 . . ?
C48 C47 H47B 109.5 . . ?
C48 C47 H47C 109.5 . . ?
O9 C48 O10 121.5(2) . . ?
O9 C48 C47 120.4(2) . . ?
O10 C48 C47 118.0(2) . . ?
H49A C49 H49B 109.5 . . ?
H49A C49 H49C 109.5 . . ?
H49B C49 H49C 109.5 . . ?
C50 C49 H49A 109.5 . . ?
C50 C49 H49B 109.5 . . ?
C50 C49 H49C 109.5 . . ?
N5 C50 C49 178.0(4) . . ?
H51A C51 H51B 109.3 . . ?
H51A C51 H51C 109.5 . . ?
H51B C51 H51C 109.5 . . ?
C52 C51 H51A 109.5 . . ?
C52 C51 H51B 109.5 . . ?
C52 C51 H51C 109.5 . . ?
N6 C52 C51 180.0 . . ?

loop_
_geom_bond_atom_site_label_1
_geom_bond_atom_site_label_2
_geom_bond_distance
_geom_bond_site_symmetry_2
_geom_bond_publ_flag
Zn1 O1 1.9835(15) . ?
Zn1 O3 1.9276(16) . ?
Zn1 O5 1.9365(15) . ?
Zn1 N1 2.0701(18) . ?
Zn2 O1 2.0574(14) . ?
Zn2 O2 2.0503(14) . ?
Zn2 O6 2.1389(15) . ?
Zn2 O7 2.0912(15) . ?
Zn2 N2 2.1742(17) . ?
Zn2 N4 2.1295(17) . ?
Zn3 O2 2.0092(14) . ?
Zn3 O8 1.9566(15) . ?
Zn3 O9 2.4105(17) . ?
Zn3 O10 1.9950(16) . ?
Zn3 N3 2.0397(17) . ?
S1 C7 1.747(2) . ?
S1 C9 1.731(2) . ?
S2 C27 1.746(2) . ?
S2 C29 1.733(2) . ?
O1 C1 1.313(2) . ?
O2 C21 1.319(2) . ?
O3 C42 1.278(3) . ?
O4 C42 1.214(3) . ?
O5 C44 1.276(3) . ?
O6 C44 1.252(3) . ?
O7 C46 1.254(3) . ?
O8 C46 1.269(3) . ?
O9 C48 1.239(3) . ?
O10 C48 1.272(3) . ?
N1 C7 1.317(3) . ?
N1 C8 1.389(3) . ?
N2 C14 1.287(3) . ?
N2 C15 1.429(3) . ?
N3 C27 1.313(3) . ?
N3 C28 1.395(3) . ?
N4 C34 1.282(3) . ?
N4 C35 1.433(3) . ?
C1 C2 1.422(3) . ?
C1 C6 1.423(3) . ?
C2 C3 1.403(3) . ?
C2 C14 1.455(3) . ?
C3 H3 0.9300 . ?
C3 C4 1.381(3) . ?
C4 H4 0.9300 . ?
C4 C5 1.385(3) . ?
C5 H5 0.9300 . ?
C5 C6 1.400(3) . ?
C6 C7 1.461(3) . ?
C8 C9 1.399(3) . ?
C8 C13 1.391(3) . ?
C9 C10 1.399(3) . ?
C10 H10 0.9300 . ?
C10 C11 1.380(4) . ?
C11 H11 0.9300 . ?
C11 C12 1.399(4) . ?
C12 H12 0.9300 . ?
C12 C13 1.380(3) . ?
C13 H13 0.9300 . ?
C14 H14 0.9300 . ?
C15 C16 1.391(3) . ?
C15 C20 1.389(3) . ?
C16 H16 0.9300 . ?
C16 C17 1.382(3) . ?
C17 H17 0.9300 . ?
C17 C18 1.387(4) . ?
C18 H18 0.9300 . ?
C18 C19 1.386(4) . ?
C19 H19 0.9300 . ?
C19 C20 1.391(3) . ?
C20 H20 0.9300 . ?
C21 C22 1.424(3) . ?
C21 C26 1.424(3) . ?
C22 C23 1.399(3) . ?
C22 C34 1.460(3) . ?
C23 H23 0.9300 . ?
C23 C24 1.379(3) . ?
C24 H24 0.9300 . ?
C24 C25 1.383(3) . ?
C25 H25 0.9300 . ?
C25 C26 1.402(3) . ?
C26 C27 1.461(3) . ?
C28 C29 1.395(3) . ?
C28 C33 1.398(3) . ?
C29 C30 1.397(3) . ?
C30 H30 0.9300 . ?
C30 C31 1.377(4) . ?
C31 H31 0.9300 . ?
C31 C32 1.400(4) . ?
C32 H32 0.9300 . ?
C32 C33 1.379(3) . ?
C33 H33 0.9300 . ?
C34 H34 0.9300 . ?
C35 C36 1.390(3) . ?
C35 C40 1.394(3) . ?
C36 H36 0.9300 . ?
C36 C37 1.383(3) . ?
C37 H37 0.9300 . ?
C37 C38 1.395(4) . ?
C38 H38 0.9300 . ?
C38 C39 1.379(4) . ?
C39 H39 0.9300 . ?
C39 C40 1.391(3) . ?
C40 H40 0.9300 . ?
C41 H41A 0.9600 . ?
C41 H41B 0.9600 . ?
C41 H41C 0.9600 . ?
C41 C42 1.523(4) . ?
C43 H43A 0.9600 . ?
C43 H43B 0.9600 . ?
C43 H43C 0.9600 . ?
C43 C44 1.506(3) . ?
C45 H45A 0.9600 . ?
C45 H45B 0.9600 . ?
C45 H45C 0.9600 . ?
C45 C46 1.499(3) . ?
C47 H47A 0.9600 . ?
C47 H47B 0.9600 . ?
C47 H47C 0.9600 . ?
C47 C48 1.507(3) . ?
N5 C50 1.161(4) . ?
C49 H49A 0.9600 . ?
C49 H49B 0.9600 . ?
C49 H49C 0.9600 . ?
C49 C50 1.445(4) . ?
N6 C52 1.131(6) . ?
C51 H51A 0.9596 . ?
C51 H51B 0.9598 . ?
C51 H51C 0.9613 . ?
C51 C52 1.447(6) . ?

loop_
_geom_torsion_atom_site_label_1
_geom_torsion_atom_site_label_2
_geom_torsion_atom_site_label_3
_geom_torsion_atom_site_label_4
_geom_torsion
_geom_torsion_site_symmetry_1
_geom_torsion_site_symmetry_2
_geom_torsion_site_symmetry_3
_geom_torsion_site_symmetry_4
_geom_torsion_publ_flag
Zn1 O1 C1 C2 -142.24(16) . . . . ?
Zn1 O1 C1 C6 38.1(3) . . . . ?
Zn1 O3 C42 O4 0.4(3) . . . . ?
Zn1 O3 C42 C41 -178.62(16) . . . . ?
Zn1 O5 C44 O6 -8.3(3) . . . . ?
Zn1 O5 C44 C43 172.83(14) . . . . ?
Zn1 N1 C7 S1 168.87(9) . . . . ?
Zn1 N1 C7 C6 -11.9(3) . . . . ?
Zn1 N1 C8 C9 -167.85(15) . . . . ?
Zn1 N1 C8 C13 11.9(3) . . . . ?
Zn2 O1 C1 C2 33.2(3) . . . . ?
Zn2 O1 C1 C6 -146.40(16) . . . . ?
Zn2 O2 C21 C22 33.8(3) . . . . ?
Zn2 O2 C21 C26 -145.67(15) . . . . ?
Zn2 O6 C44 O5 -32.0(3) . . . . ?
Zn2 O6 C44 C43 146.84(17) . . . . ?
Zn2 O7 C46 O8 -10.9(3) . . . . ?
Zn2 O7 C46 C45 168.72(16) . . . . ?
Zn2 N2 C14 C2 -11.6(3) . . . . ?
Zn2 N2 C15 C16 56.2(2) . . . . ?
Zn2 N2 C15 C20 -120.76(19) . . . . ?
Zn2 N4 C34 C22 -14.6(3) . . . . ?
Zn2 N4 C35 C36 64.6(2) . . . . ?
Zn2 N4 C35 C40 -110.5(2) . . . . ?
Zn3 O2 C21 C22 -146.38(15) . . . . ?
Zn3 O2 C21 C26 34.1(3) . . . . ?
Zn3 O8 C46 O7 -18.4(3) . . . . ?
Zn3 O8 C46 C45 161.99(16) . . . . ?
Zn3 O9 C48 O10 -3.9(2) . . . . ?
Zn3 O9 C48 C47 175.6(2) . . . . ?
Zn3 O10 C48 O9 4.8(2) . . . . ?
Zn3 O10 C48 C47 -174.83(17) . . . . ?
Zn3 N3 C27 S2 173.60(9) . . . . ?
Zn3 N3 C27 C26 -6.5(3) . . . . ?
Zn3 N3 C28 C29 -172.81(14) . . . . ?
Zn3 N3 C28 C33 6.5(3) . . . . ?
S1 C9 C10 C11 -177.9(2) . . . . ?
S2 C29 C30 C31 179.44(18) . . . . ?
O1 C1 C2 C3 -179.23(19) . . . . ?
O1 C1 C2 C14 2.6(3) . . . . ?
O1 C1 C6 C5 177.93(19) . . . . ?
O1 C1 C6 C7 0.8(3) . . . . ?
O2 C21 C22 C23 179.66(19) . . . . ?
O2 C21 C22 C34 0.3(3) . . . . ?
O2 C21 C26 C25 179.68(19) . . . . ?
O2 C21 C26 C27 2.6(3) . . . . ?
N1 C8 C9 S1 -1.5(2) . . . . ?
N1 C8 C9 C10 177.9(2) . . . . ?
N1 C8 C13 C12 179.9(2) . . . . ?
N2 C15 C16 C17 -178.14(19) . . . . ?
N2 C15 C20 C19 178.2(2) . . . . ?
N3 C28 C29 S2 -1.2(2) . . . . ?
N3 C28 C29 C30 177.96(19) . . . . ?
N3 C28 C33 C32 -178.3(2) . . . . ?
N4 C35 C36 C37 -176.5(2) . . . . ?
N4 C35 C40 C39 174.8(2) . . . . ?
C1 C2 C3 C4 1.5(3) . . . . ?
C1 C2 C14 N2 -12.3(3) . . . . ?
C1 C6 C7 S1 165.42(16) . . . . ?
C1 C6 C7 N1 -13.8(3) . . . . ?
C2 C1 C6 C5 -1.7(3) . . . . ?
C2 C1 C6 C7 -178.87(18) . . . . ?
C2 C3 C4 C5 -2.1(3) . . . . ?
C3 C2 C14 N2 169.4(2) . . . . ?
C3 C4 C5 C6 0.7(3) . . . . ?
C4 C5 C6 C1 1.2(3) . . . . ?
C4 C5 C6 C7 178.4(2) . . . . ?
C5 C6 C7 S1 -11.8(3) . . . . ?
C5 C6 C7 N1 169.0(2) . . . . ?
C6 C1 C2 C3 0.4(3) . . . . ?
C6 C1 C2 C14 -177.79(19) . . . . ?
C7 S1 C9 C8 0.46(17) . . . . ?
C7 S1 C9 C10 -178.9(2) . . . . ?
C7 N1 C8 C9 2.2(3) . . . . ?
C7 N1 C8 C13 -178.1(2) . . . . ?
C8 N1 C7 S1 -1.8(2) . . . . ?
C8 N1 C7 C6 177.47(19) . . . . ?
C8 C9 C10 C11 2.8(4) . . . . ?
C9 S1 C7 N1 0.76(17) . . . . ?
C9 S1 C7 C6 -178.55(17) . . . . ?
C9 C8 C13 C12 -0.4(3) . . . . ?
C9 C10 C11 C12 -1.5(4) . . . . ?
C10 C11 C12 C13 -0.7(4) . . . . ?
C11 C12 C13 C8 1.7(4) . . . . ?
C13 C8 C9 S1 178.72(17) . . . . ?
C13 C8 C9 C10 -1.9(3) . . . . ?
C14 N2 C15 C16 -134.1(2) . . . . ?
C14 N2 C15 C20 48.9(3) . . . . ?
C14 C2 C3 C4 179.8(2) . . . . ?
C15 N2 C14 C2 179.2(2) . . . . ?
C15 C16 C17 C18 0.4(3) . . . . ?
C16 C15 C20 C19 1.3(3) . . . . ?
C16 C17 C18 C19 0.2(4) . . . . ?
C17 C18 C19 C20 0.0(4) . . . . ?
C18 C19 C20 C15 -0.7(3) . . . . ?
C20 C15 C16 C17 -1.1(3) . . . . ?
C21 C22 C23 C24 0.7(3) . . . . ?
C21 C22 C34 N4 -9.6(4) . . . . ?
C21 C26 C27 S2 162.52(16) . . . . ?
C21 C26 C27 N3 -17.4(3) . . . . ?
C22 C21 C26 C25 0.2(3) . . . . ?
C22 C21 C26 C27 -176.94(18) . . . . ?
C22 C23 C24 C25 0.1(3) . . . . ?
C23 C22 C34 N4 171.1(2) . . . . ?
C23 C24 C25 C26 -0.8(3) . . . . ?
C24 C25 C26 C21 0.6(3) . . . . ?
C24 C25 C26 C27 177.9(2) . . . . ?
C25 C26 C27 S2 -14.6(3) . . . . ?
C25 C26 C27 N3 165.5(2) . . . . ?
C26 C21 C22 C23 -0.8(3) . . . . ?
C26 C21 C22 C34 179.82(19) . . . . ?
C27 S2 C29 C28 0.63(16) . . . . ?
C27 S2 C29 C30 -178.4(2) . . . . ?
C27 N3 C28 C29 1.3(3) . . . . ?
C27 N3 C28 C33 -179.4(2) . . . . ?
C28 N3 C27 S2 -0.8(2) . . . . ?
C28 N3 C27 C26 179.15(19) . . . . ?
C28 C29 C30 C31 0.5(3) . . . . ?
C29 S2 C27 N3 0.06(17) . . . . ?
C29 S2 C27 C26 -179.85(17) . . . . ?
C29 C28 C33 C32 1.0(3) . . . . ?
C29 C30 C31 C32 0.8(3) . . . . ?
C30 C31 C32 C33 -1.2(4) . . . . ?
C31 C32 C33 C28 0.3(3) . . . . ?
C33 C28 C29 S2 179.48(17) . . . . ?
C33 C28 C29 C30 -1.4(3) . . . . ?
C34 N4 C35 C36 -132.6(2) . . . . ?
C34 N4 C35 C40 52.2(3) . . . . ?
C34 C22 C23 C24 -179.9(2) . . . . ?
C35 N4 C34 C22 -176.8(2) . . . . ?
C35 C36 C37 C38 1.9(3) . . . . ?
C36 C35 C40 C39 -0.2(3) . . . . ?
C36 C37 C38 C39 -1.1(4) . . . . ?
C37 C38 C39 C40 -0.4(3) . . . . ?
C38 C39 C40 C35 1.1(3) . . . . ?
C40 C35 C36 C37 -1.3(3) . . . . ?
